data_7113068
loop_
_publ_author_name
'Zhao, Dan'
'Yuan, Daqiang'
'Yakovenko, Andrey'
'Zhou, Hong-Cai'

_publ_section_title
;
 A NbO-type metal-organic framework derived from a polyyne-coupled
 di-isophthalate linker formed in situ.
;
_journal_issue 23
_journal_name_full 'Chemical communications (Cambridge, England)'
_journal_page_first 4196
_journal_page_last 4198
_journal_paper_doi 10.1039/c002767g
_journal_volume 46
_journal_year 2010
_chemical_formula_moiety 'C10 H5 Cu O5'
_chemical_formula_sum 'C10 H5 Cu O5'
_chemical_formula_weight 268.68
_chemical_name_systematic
;
?
;
_space_group_IT_number 166
_symmetry_cell_setting trigonal
_symmetry_space_group_name_Hall '-R 3 2"'
_symmetry_space_group_name_H-M 'R -3 m :H'
_atom_sites_solution_hydrogens geom
_atom_sites_solution_primary direct
_atom_sites_solution_secondary difmap
_audit_creation_method SHELXL-97
_cell_angle_alpha 90.00
_cell_angle_beta 90.00
_cell_angle_gamma 120.00
_cell_formula_units_Z 18
_cell_length_a 18.2386(8)
_cell_length_b 18.2386(8)
_cell_length_c 42.049(2)
_cell_measurement_reflns_used 9937
_cell_measurement_temperature 173(2)
_cell_measurement_theta_max 13.6815
_cell_measurement_theta_min 2.2495
_cell_volume 12113.5(9)
_computing_cell_refinement 'SAINT+ ver. (Bruker, 2001)'
_computing_data_collection 'APEX2 (Bruker, 2008)'
_computing_data_reduction 'SAINT+ ver. (Bruker, 2001)'
_computing_molecular_graphics 'SHELXTL (Sheldrick, 2008)'
_computing_publication_material 'SHELXTL (Sheldrick, 2008)'
_computing_structure_refinement 'SHELXTL (Sheldrick, 2008)'
_computing_structure_solution 'SHELXTL (Sheldrick, 2008)'
_diffrn_ambient_temperature 173(2)
_diffrn_measured_fraction_theta_full 0.993
_diffrn_measured_fraction_theta_max 0.993
_diffrn_measurement_device_type 'Bruker APEX II CCD area detector'
_diffrn_measurement_method 'phi and omega scans'
_diffrn_radiation_monochromator graphite
_diffrn_radiation_source 15ID-B
_diffrn_radiation_type synchrotron
_diffrn_radiation_wavelength 0.41328
_diffrn_reflns_av_R_equivalents 0.1069
_diffrn_reflns_av_sigmaI/netI 0.0426
_diffrn_reflns_limit_h_max 22
_diffrn_reflns_limit_h_min -21
_diffrn_reflns_limit_k_max 22
_diffrn_reflns_limit_k_min -22
_diffrn_reflns_limit_l_max 52
_diffrn_reflns_limit_l_min -49
_diffrn_reflns_number 68838
_diffrn_reflns_theta_full 14.98
_diffrn_reflns_theta_max 14.98
_diffrn_reflns_theta_min 0.94
_exptl_absorpt_coefficient_mu 0.428
_exptl_absorpt_correction_T_max 0.9707
_exptl_absorpt_correction_T_min 0.9545
_exptl_absorpt_correction_type multi-scan
_exptl_absorpt_process_details 'SADABS (Sheldrick, 2008)'
_exptl_crystal_colour green
_exptl_crystal_density_diffrn 0.663
_exptl_crystal_density_meas ?
_exptl_crystal_density_method 'not measured'
_exptl_crystal_description prism
_exptl_crystal_F_000 2412
_exptl_crystal_size_max 0.11
_exptl_crystal_size_mid 0.08
_exptl_crystal_size_min 0.07
_platon_squeeze_details
;
;
_refine_diff_density_max 1.037
_refine_diff_density_min -0.300
_refine_diff_density_rms 0.083
_refine_ls_extinction_method none
_refine_ls_goodness_of_fit_ref 1.055
_refine_ls_hydrogen_treatment constr
_refine_ls_matrix_type full
_refine_ls_number_parameters 82
_refine_ls_number_reflns 3022
_refine_ls_number_restraints 0
_refine_ls_restrained_S_all 1.055
_refine_ls_R_factor_all 0.0975
_refine_ls_R_factor_gt 0.0747
_refine_ls_shift/su_max 0.000
_refine_ls_shift/su_mean 0.000
_refine_ls_structure_factor_coef Fsqd
_refine_ls_weighting_details 'calc w=1/[\s^2^(Fo^2^)+(0.1265P)^2^+16.1557P] where P=(Fo^2^+2Fc^2^)/3'
_refine_ls_weighting_scheme calc
_refine_ls_wR_factor_gt 0.2042
_refine_ls_wR_factor_ref 0.2162
_reflns_number_gt 2201
_reflns_number_total 3022
_reflns_threshold_expression I>2\s(I)
_cod_data_source_file c002767g.txt
_cod_data_source_block PCN-46
_cod_depositor_comments
;
The following automatic conversions were performed:

'_exptl_crystal_density_meas' value 'not measured' was changed to '?'
- the value is perceived as not measured.

Automatic conversion script
Id: cif_fix_values 3008 2015-01-20 13:52:24Z robertas 
;
_cod_original_cell_volume 12113.4(9)
_cod_original_sg_symbol_H-M R-3m
_cod_database_code 7113068

loop_
_symmetry_equiv_pos_as_xyz
'x, y, z'
'-y, x-y, z'
'-x+y, -x, z'
'x-y, -y, -z'
'-x, -x+y, -z'
'y, x, -z'
'x+2/3, y+1/3, z+1/3'
'-y+2/3, x-y+1/3, z+1/3'
'-x+y+2/3, -x+1/3, z+1/3'
'x-y+2/3, -y+1/3, -z+1/3'
'-x+2/3, -x+y+1/3, -z+1/3'
'y+2/3, x+1/3, -z+1/3'
'x+1/3, y+2/3, z+2/3'
'-y+1/3, x-y+2/3, z+2/3'
'-x+y+1/3, -x+2/3, z+2/3'
'x-y+1/3, -y+2/3, -z+2/3'
'-x+1/3, -x+y+2/3, -z+2/3'
'y+1/3, x+2/3, -z+2/3'
'-x, -y, -z'
'y, -x+y, -z'
'x-y, x, -z'
'-x+y, y, z'
'x, x-y, z'
'-y, -x, z'
'-x+2/3, -y+1/3, -z+1/3'
'y+2/3, -x+y+1/3, -z+1/3'
'x-y+2/3, x+1/3, -z+1/3'
'-x+y+2/3, y+1/3, z+1/3'
'x+2/3, x-y+1/3, z+1/3'
'-y+2/3, -x+1/3, z+1/3'
'-x+1/3, -y+2/3, -z+2/3'
'y+1/3, -x+y+2/3, -z+2/3'
'x-y+1/3, x+2/3, -z+2/3'
'-x+y+1/3, y+2/3, z+2/3'
'x+1/3, x-y+2/3, z+2/3'
'-y+1/3, -x+2/3, z+2/3'

loop_
_atom_site_label
_atom_site_type_symbol
_atom_site_fract_x
_atom_site_fract_y
_atom_site_fract_z
_atom_site_U_iso_or_equiv
_atom_site_adp_type
_atom_site_occupancy
_atom_site_symmetry_multiplicity
_atom_site_calc_flag
_atom_site_refinement_flags
Cu1 Cu 0.05195(3) 0.525974(17) 0.025335(14) 0.0562(3) Uani 1 2 d S
O1 O 0.02417(18) 0.58659(19) -0.04296(7) 0.0755(8) Uani 1 1 d .
O2 O 0.10785(17) 0.62942(19) 0.00027(7) 0.0745(8) Uani 1 1 d .
O3 O 0.1425(2) 0.57123(12) 0.06300(10) 0.0810(12) Uani 1 2 d S
H3A H 0.1963 0.5981 0.0632 0.097 Uiso 1 2 d SR
H3B H 0.1216 0.5608 0.0816 0.097 Uiso 1 2 d SR
C1 C 0.0883(3) 0.6387(3) -0.02739(11) 0.0717(11) Uani 1 1 d .
C2 C 0.2215(2) 0.7785(2) -0.02892(14) 0.0695(15) Uani 1 2 d S
H2 H 0.2318 0.7682 -0.0077 0.083 Uiso 1 2 calc SR
C3 C 0.1488(3) 0.7202(3) -0.04386(10) 0.0771(12) Uani 1 1 d .
C4 C 0.1346(3) 0.7348(4) -0.07467(12) 0.107(2) Uani 1 1 d .
H4 H 0.0842 0.6943 -0.0851 0.129 Uiso 1 1 calc R
C5 C 0.1923(3) 0.8077(3) -0.0912(2) 0.120(4) Uani 1 2 d S
C6 C 0.1801(5) 0.8199(5) -0.1231(2) 0.158(5) Uani 1 2 d S
C7 C 0.1724(6) 0.8276(6) -0.1513(3) 0.158(5) Uani 1 2 d S

loop_
_atom_site_aniso_label
_atom_site_aniso_U_11
_atom_site_aniso_U_22
_atom_site_aniso_U_33
_atom_site_aniso_U_23
_atom_site_aniso_U_13
_atom_site_aniso_U_12
Cu1 0.0409(4) 0.0720(4) 0.0454(4) -0.00301(12) -0.0060(2) 0.02043(19)
O1 0.0614(15) 0.0738(18) 0.0605(17) 0.0074(14) -0.0125(13) 0.0108(14)
O2 0.0636(16) 0.0778(19) 0.0589(17) 0.0086(14) -0.0093(13) 0.0179(14)
O3 0.056(2) 0.107(3) 0.064(2) -0.0097(9) -0.0193(18) 0.0280(11)
C1 0.061(2) 0.071(3) 0.068(3) 0.004(2) 0.002(2) 0.021(2)
C2 0.066(2) 0.066(2) 0.061(3) 0.0050(15) -0.0050(15) 0.021(3)
C3 0.068(2) 0.079(3) 0.057(2) 0.008(2) -0.0078(19) 0.017(2)
C4 0.084(3) 0.104(4) 0.076(3) 0.018(3) -0.020(3) 0.004(3)
C5 0.113(4) 0.113(4) 0.074(5) 0.030(3) -0.030(3) 0.011(5)
C6 0.129(5) 0.129(5) 0.101(7) 0.041(4) -0.041(4) -0.023(6)
C7 0.142(5) 0.142(5) 0.092(6) 0.045(4) -0.045(4) -0.004(7)

loop_
_atom_type_symbol
_atom_type_description
_atom_type_scat_dispersion_real
_atom_type_scat_dispersion_imag
_atom_type_scat_source
C C 0.0015 0.0009 'International Tables Vol C Tables 4.2.6.8 and 6.1.1.4'
H H 0.0000 0.0000 'International Tables Vol C Tables 4.2.6.8 and 6.1.1.4'
O O 0.0056 0.0036 'International Tables Vol C Tables 4.2.6.8 and 6.1.1.4'
Cu Cu 0.3240 0.8257 'International Tables Vol C Tables 4.2.6.8 and 6.1.1.4'

loop_
_geom_angle_atom_site_label_1
_geom_angle_atom_site_label_2
_geom_angle_atom_site_label_3
_geom_angle
_geom_angle_site_symmetry_1
_geom_angle_site_symmetry_3
O2 Cu1 O2 90.08(19) 23_565 .
O2 Cu1 O1 89.58(14) 23_565 19_565
O2 Cu1 O1 166.85(11) . 19_565
O2 Cu1 O1 166.85(11) 23_565 5
O2 Cu1 O1 89.57(14) . 5
O1 Cu1 O1 87.8(2) 19_565 5
O2 Cu1 O3 95.63(12) 23_565 .
O2 Cu1 O3 95.63(12) . .
O1 Cu1 O3 97.48(11) 19_565 .
O1 Cu1 O3 97.48(11) 5 .
O2 Cu1 Cu1 81.24(8) 23_565 19_565
O2 Cu1 Cu1 81.24(8) . 19_565
O1 Cu1 Cu1 85.72(8) 19_565 19_565
O1 Cu1 Cu1 85.72(8) 5 19_565
O3 Cu1 Cu1 175.54(12) . 19_565
C1 O1 Cu1 119.8(3) . 19_565
C1 O2 Cu1 126.0(3) . .
Cu1 O3 H3A 132.7 . .
Cu1 O3 H3B 115.1 . .
H3A O3 H3B 112.2 . .
O2 C1 O1 126.9(4) . .
O2 C1 C3 116.3(4) . .
O1 C1 C3 116.8(4) . .
C3 C2 C3 121.6(6) . 24_665
C3 C2 H2 119.2 . .
C3 C2 H2 119.2 24_665 .
C2 C3 C4 119.1(4) . .
C2 C3 C1 120.2(4) . .
C4 C3 C1 120.6(4) . .
C3 C4 C5 121.8(5) . .
C3 C4 H4 119.1 . .
C5 C4 H4 119.1 . .
C6 C5 C4 121.6(3) . .
C6 C5 C4 121.6(3) . 24_665
C4 C5 C4 116.7(7) . 24_665
C7 C6 C5 176(2) . .
C6 C7 C7 176(3) . 31_564

loop_
_geom_bond_atom_site_label_1
_geom_bond_atom_site_label_2
_geom_bond_distance
_geom_bond_site_symmetry_2
Cu1 O2 1.946(3) .
Cu1 O1 1.960(3) 5
Cu1 O3 2.133(4) .
O1 C1 1.261(5) .
O2 C1 1.252(5) .
O3 H3A 0.8501 .
O3 H3B 0.8499 .
C1 C3 1.505(6) .
C2 C3 1.369(5) .
C2 C3 1.369(5) 24_665
C2 H2 0.9500 .
C3 C4 1.373(7) .
C4 C5 1.399(7) .
C4 H4 0.9500 .
C5 C6 1.396(12) .
C5 C4 1.399(7) 24_665
C6 C7 1.210(13) .
C7 C7 1.345(18) 31_564

loop_
_geom_torsion_atom_site_label_1
_geom_torsion_atom_site_label_2
_geom_torsion_atom_site_label_3
_geom_torsion_atom_site_label_4
_geom_torsion
_geom_torsion_site_symmetry_1
_geom_torsion_site_symmetry_4
O2 Cu1 O2 C1 76.0(4) 23_565 .
O1 Cu1 O2 C1 -12.5(8) 19_565 .
O1 Cu1 O2 C1 -90.9(4) 5 .
O3 Cu1 O2 C1 171.7(4) . .
Cu1 Cu1 O2 C1 -5.1(4) 19_565 .
Cu1 O2 C1 O1 8.1(7) . .
Cu1 O2 C1 C3 -170.9(3) . .
Cu1 O1 C1 O2 -5.3(7) 19_565 .
Cu1 O1 C1 C3 173.6(3) 19_565 .
C3 C2 C3 C4 0.7(11) 24_665 .
C3 C2 C3 C1 176.7(4) 24_665 .
O2 C1 C3 C2 1.5(7) . .
O1 C1 C3 C2 -177.5(5) . .
O2 C1 C3 C4 177.4(5) . .
O1 C1 C3 C4 -1.6(8) . .
C2 C3 C4 C5 -0.2(12) . .
C1 C3 C4 C5 -176.1(7) . .
C3 C4 C5 C6 176.1(10) . .
C3 C4 C5 C4 -0.3(16) . 24_665

loop_
_platon_squeeze_void_nr
_platon_squeeze_void_average_x
_platon_squeeze_void_average_y
_platon_squeeze_void_average_z
_platon_squeeze_void_volume
_platon_squeeze_void_count_electrons
_platon_squeeze_void_content
1 -0.051 -0.035 -0.003 8810 2188 ' '
